data_4110189
loop_
_publ_author_name
'Aiko Fukazawa'
'Yongming Li'
'Shigehiro Yamaguchi'
'Hayato Tsuji'
'Kohei Tamao'

_publ_section_title
;
 Coplanar Oligo(p-phenylenedisilenylene)s Based on the
 Octaethyl-Substituteds-Hydrindacenyl Groups
;
_journal_name_full 'Journal of the American Chemical Society'
_journal_page_first 14164
_journal_page_last 14165
_journal_paper_doi 10.1021/ja0764207
_journal_volume 129
_journal_year 2007
_chemical_formula_sum 'C130 H194 Si4'
_chemical_formula_weight 1869.21
_chemical_name_systematic
; 
1,4-Bis{1,2-Bis((E)-1,1,3,3,5,5,7,7-octaethyl-s-hydrindacen-4-yl)
-2-phenyldisilenyl}benzene 
;
_space_group_IT_number 2
_symmetry_cell_setting triclinic
_symmetry_space_group_name_Hall '-P 1'
_symmetry_space_group_name_H-M 'P -1'
_atom_sites_solution_hydrogens geom
_atom_sites_solution_primary direct
_atom_sites_solution_secondary difmap
_audit_creation_method SHELXL-97
_cell_angle_alpha 114.6710(10)
_cell_angle_beta 99.850(2)
_cell_angle_gamma 95.161(2)
_cell_formula_units_Z 1
_cell_length_a 11.6011(6)
_cell_length_b 16.1550(8)
_cell_length_c 17.1708(9)
_cell_measurement_temperature 100(2)
_cell_volume 2834.0(3)
_computing_cell_refinement 'PROCESS-AUTO (Rigaku, 1998)'
_computing_data_collection 'PROCESS-AUTO (Rigaku, 1998)'
_computing_data_reduction 'CrystalStructure (Rigaku & RAC 2007)'
_computing_molecular_graphics 'ORTEP III'
_computing_structure_refinement 'SHELXL-97 (Sheldrick, 1997)'
_computing_structure_solution 'SIR2002 (Burla, 2003)'
_diffrn_ambient_temperature 100(2)
_diffrn_measured_fraction_theta_full 0.973
_diffrn_measured_fraction_theta_max 0.973
_diffrn_measurement_device_type SATURN
_diffrn_radiation_monochromator graphite
_diffrn_radiation_source 'fine-focus sealed tube'
_diffrn_radiation_type MoK\a
_diffrn_radiation_wavelength 0.71075
_diffrn_reflns_av_R_equivalents 0.0803
_diffrn_reflns_av_sigmaI/netI 0.1137
_diffrn_reflns_limit_h_max 13
_diffrn_reflns_limit_h_min -13
_diffrn_reflns_limit_k_max 19
_diffrn_reflns_limit_k_min -18
_diffrn_reflns_limit_l_max 18
_diffrn_reflns_limit_l_min -20
_diffrn_reflns_number 17935
_diffrn_reflns_theta_full 25.00
_diffrn_reflns_theta_max 25.00
_diffrn_reflns_theta_min 3.57
_exptl_absorpt_coefficient_mu 0.101
_exptl_absorpt_correction_T_max 0.9980
_exptl_absorpt_correction_T_min 0.9801
_exptl_absorpt_correction_type multi-scan
_exptl_crystal_colour red
_exptl_crystal_density_diffrn 1.095
_exptl_crystal_description platelet
_exptl_crystal_F_000 1030
_exptl_crystal_size_max 0.20
_exptl_crystal_size_mid 0.10
_exptl_crystal_size_min 0.02
_refine_diff_density_max 1.914
_refine_diff_density_min -0.475
_refine_diff_density_rms 0.081
_refine_ls_extinction_method none
_refine_ls_goodness_of_fit_ref 1.024
_refine_ls_hydrogen_treatment constr
_refine_ls_matrix_type full
_refine_ls_number_parameters 610
_refine_ls_number_reflns 9725
_refine_ls_number_restraints 2
_refine_ls_restrained_S_all 1.024
_refine_ls_R_factor_all 0.1669
_refine_ls_R_factor_gt 0.1055
_refine_ls_shift/su_max 0.000
_refine_ls_shift/su_mean 0.000
_refine_ls_structure_factor_coef Fsqd
_refine_ls_weighting_details 'calc w=1/[\s^2^(Fo^2^)+(0.1393P)^2^+5.9175P] where P=(Fo^2^+2Fc^2^)/3'
_refine_ls_weighting_scheme calc
_refine_ls_wR_factor_gt 0.2568
_refine_ls_wR_factor_ref 0.3108
_reflns_number_gt 5614
_reflns_number_total 9725
_reflns_threshold_expression >2sigma(I)
_cod_data_source_file ja0764207si20070827_032916.cif
_cod_data_source_block bisdisilene
_cod_database_code 4110189

loop_
_symmetry_equiv_pos_as_xyz
'x, y, z'
'-x, -y, -z'

loop_
_atom_site_label
_atom_site_type_symbol
_atom_site_fract_x
_atom_site_fract_y
_atom_site_fract_z
_atom_site_U_iso_or_equiv
_atom_site_adp_type
_atom_site_occupancy
_atom_site_symmetry_multiplicity
_atom_site_calc_flag
_atom_site_refinement_flags
_atom_site_disorder_assembly
_atom_site_disorder_group
Si1 Si 0.60914(13) 0.01389(10) 0.69480(10) 0.0377(4) Uani 1 1 d . . .
Si2 Si 0.70257(13) 0.14393(10) 0.80176(10) 0.0364(4) Uani 1 1 d . . .
C1 C 0.5459(5) 0.0069(4) 0.5847(4) 0.0407(13) Uani 1 1 d . . .
C2 C 0.4883(5) -0.0772(4) 0.5153(4) 0.0409(13) Uani 1 1 d . . .
H2 H 0.4795 -0.1309 0.5249 0.049 Uiso 1 1 calc R . .
C3 C 0.5564(5) 0.0842(4) 0.5671(4) 0.0420(14) Uani 1 1 d . . .
H3 H 0.5952 0.1428 0.6133 0.050 Uiso 1 1 calc R . .
C4 C 0.5814(5) -0.1006(4) 0.7025(4) 0.0393(13) Uani 1 1 d . . .
C5 C 0.4768(4) -0.1289(3) 0.7242(4) 0.0363(12) Uani 1 1 d . . .
C6 C 0.3781(4) -0.0754(3) 0.7548(4) 0.0365(12) Uani 1 1 d . . .
C7 C 0.2901(5) -0.1450(4) 0.7688(4) 0.0411(13) Uani 1 1 d . . .
H7A H 0.2824 -0.1178 0.8307 0.049 Uiso 1 1 calc R . .
H7B H 0.2105 -0.1575 0.7301 0.049 Uiso 1 1 calc R . .
C8 C 0.3387(5) -0.2367(4) 0.7467(4) 0.0419(13) Uani 1 1 d . . .
C9 C 0.4534(5) -0.2169(3) 0.7213(4) 0.0372(12) Uani 1 1 d . . .
C10 C 0.5302(5) -0.2783(4) 0.6965(4) 0.0416(13) Uani 1 1 d . . .
H10 H 0.5123 -0.3384 0.6933 0.050 Uiso 1 1 calc R . .
C11 C 0.6337(5) -0.2521(4) 0.6762(4) 0.0426(14) Uani 1 1 d . A .
C12 C 0.7262(6) -0.3120(4) 0.6501(5) 0.0556(17) Uani 1 1 d D . .
C13 C 0.8278(6) -0.2452(4) 0.6465(4) 0.0517(16) Uani 1 1 d . A .
H13A H 0.8479 -0.2729 0.5882 0.062 Uiso 1 1 calc R . .
H13B H 0.8998 -0.2345 0.6922 0.062 Uiso 1 1 calc R . .
C14 C 0.7857(5) -0.1514(4) 0.6624(4) 0.0408(13) Uani 1 1 d . . .
C15 C 0.6622(5) -0.1646(4) 0.6806(4) 0.0409(13) Uani 1 1 d . A .
C16 C 0.3130(5) -0.0483(3) 0.6845(4) 0.0377(12) Uani 1 1 d . . .
H16A H 0.2513 -0.0132 0.7082 0.045 Uiso 1 1 calc R . .
H16B H 0.3712 -0.0060 0.6758 0.045 Uiso 1 1 calc R . .
C17 C 0.2544(5) -0.1274(4) 0.5953(4) 0.0455(14) Uani 1 1 d . . .
H17A H 0.3097 -0.1701 0.5761 0.055 Uiso 1 1 calc R . .
H17B H 0.2329 -0.1028 0.5525 0.055 Uiso 1 1 calc R . .
H17C H 0.1825 -0.1604 0.5997 0.055 Uiso 1 1 calc R . .
C18 C 0.4250(5) 0.0119(4) 0.8427(4) 0.0409(13) Uani 1 1 d . . .
H18A H 0.4664 -0.0068 0.8865 0.049 Uiso 1 1 calc R . .
H18B H 0.4846 0.0534 0.8343 0.049 Uiso 1 1 calc R . .
C19 C 0.3310(5) 0.0668(4) 0.8809(4) 0.0468(15) Uani 1 1 d . . .
H19A H 0.2996 0.0957 0.8436 0.056 Uiso 1 1 calc R . .
H19B H 0.3672 0.1150 0.9406 0.056 Uiso 1 1 calc R . .
H19C H 0.2662 0.0250 0.8829 0.056 Uiso 1 1 calc R . .
C20 C 0.2537(5) -0.3194(4) 0.6688(4) 0.0501(16) Uani 1 1 d . . .
H20A H 0.2420 -0.3060 0.6170 0.060 Uiso 1 1 calc R . .
H20B H 0.2925 -0.3744 0.6541 0.060 Uiso 1 1 calc R . .
C21 C 0.1321(6) -0.3437(5) 0.6837(5) 0.0611(19) Uani 1 1 d . . .
H21A H 0.1420 -0.3576 0.7345 0.073 Uiso 1 1 calc R . .
H21B H 0.0856 -0.3979 0.6312 0.073 Uiso 1 1 calc R . .
H21C H 0.0904 -0.2911 0.6948 0.073 Uiso 1 1 calc R . .
C22 C 0.3652(5) -0.2585(4) 0.8261(4) 0.0489(15) Uani 1 1 d . . .
H22A H 0.2895 -0.2675 0.8432 0.059 Uiso 1 1 calc R . .
H22B H 0.3943 -0.3181 0.8071 0.059 Uiso 1 1 calc R . .
C23 C 0.4547(5) -0.1868(5) 0.9070(4) 0.0556(17) Uani 1 1 d . . .
H23A H 0.5327 -0.1817 0.8931 0.067 Uiso 1 1 calc R . .
H23B H 0.4604 -0.2057 0.9547 0.067 Uiso 1 1 calc R . .
H23C H 0.4289 -0.1267 0.9257 0.067 Uiso 1 1 calc R . .
C24B C 0.691(2) -0.3944(13) 0.5574(10) 0.102(11) Uiso 0.50(3) 1 d PD A 2
H24A H 0.6144 -0.4325 0.5501 0.123 Uiso 0.50(3) 1 calc PR A 1
H24B H 0.6812 -0.3715 0.5118 0.123 Uiso 0.50(3) 1 calc PR A 1
C25B C 0.7891(19) -0.4518(12) 0.5479(13) 0.082(7) Uiso 0.50(3) 1 d PD A 2
H25A H 0.7725 -0.5011 0.4876 0.098 Uiso 0.50(3) 1 calc PR A 1
H25B H 0.7925 -0.4792 0.5893 0.098 Uiso 0.50(3) 1 calc PR A 1
H25C H 0.8655 -0.4120 0.5607 0.098 Uiso 0.50(3) 1 calc PR A 1
C24A C 0.6603(16) -0.3952(9) 0.5607(8) 0.050(5) Uiso 0.50(3) 1 d PD A 1
H24C H 0.5905 -0.4250 0.5717 0.059 Uiso 0.50(3) 1 calc PR A 2
H24D H 0.6291 -0.3691 0.5202 0.059 Uiso 0.50(3) 1 calc PR A 2
C25A C 0.7247(15) -0.4717(9) 0.5111(10) 0.054(5) Uiso 0.50(3) 1 d PD A 1
H25D H 0.6699 -0.5176 0.4567 0.064 Uiso 0.50(3) 1 calc PR A 2
H25E H 0.7530 -0.5018 0.5481 0.064 Uiso 0.50(3) 1 calc PR A 2
H25F H 0.7925 -0.4451 0.4967 0.064 Uiso 0.50(3) 1 calc PR A 2
C26 C 0.7669(7) -0.3492(5) 0.7168(6) 0.072(2) Uani 1 1 d . A .
H26A H 0.7030 -0.3990 0.7087 0.086 Uiso 1 1 calc R . .
H26B H 0.8375 -0.3776 0.7031 0.086 Uiso 1 1 calc R . .
C27 C 0.7978(6) -0.2797(6) 0.8120(6) 0.080(3) Uani 1 1 d . . .
H27A H 0.8607 -0.2296 0.8213 0.096 Uiso 1 1 calc R A .
H27B H 0.8257 -0.3100 0.8488 0.096 Uiso 1 1 calc R . .
H27C H 0.7271 -0.2542 0.8280 0.096 Uiso 1 1 calc R . .
C28 C 0.7858(6) -0.1300(4) 0.5828(4) 0.0494(15) Uani 1 1 d . A .
H28A H 0.7565 -0.0711 0.5953 0.059 Uiso 1 1 calc R . .
H28B H 0.8690 -0.1202 0.5775 0.059 Uiso 1 1 calc R . .
C29 C 0.7112(7) -0.2040(4) 0.4941(4) 0.0638(19) Uani 1 1 d . . .
H29A H 0.7449 -0.2607 0.4773 0.077 Uiso 1 1 calc R A .
H29B H 0.7115 -0.1816 0.4492 0.077 Uiso 1 1 calc R . .
H29C H 0.6293 -0.2170 0.4991 0.077 Uiso 1 1 calc R . .
C30 C 0.8699(5) -0.0727(4) 0.7457(4) 0.0417(13) Uani 1 1 d . A .
H30A H 0.8378 -0.0149 0.7584 0.050 Uiso 1 1 calc R . .
H30B H 0.8681 -0.0875 0.7960 0.050 Uiso 1 1 calc R . .
C31 C 0.9991(5) -0.0543(4) 0.7411(5) 0.0515(16) Uani 1 1 d . . .
H31A H 1.0329 -0.1107 0.7293 0.062 Uiso 1 1 calc R A .
H31B H 1.0446 -0.0044 0.7974 0.062 Uiso 1 1 calc R . .
H31C H 1.0030 -0.0361 0.6938 0.062 Uiso 1 1 calc R . .
C32 C 0.7696(5) 0.1435(4) 0.9090(4) 0.0417(14) Uani 1 1 d . . .
C33 C 0.7531(5) 0.0612(4) 0.9167(4) 0.0405(13) Uani 1 1 d . . .
H33 H 0.7023 0.0080 0.8699 0.049 Uiso 1 1 calc R . .
C34 C 0.8106(5) 0.0557(4) 0.9926(4) 0.0509(16) Uani 1 1 d . . .
H34 H 0.8003 -0.0012 0.9970 0.061 Uiso 1 1 calc R . .
C35 C 0.8828(5) 0.1344(4) 1.0616(4) 0.0489(15) Uani 1 1 d . . .
H35 H 0.9239 0.1322 1.1134 0.059 Uiso 1 1 calc R . .
C36 C 0.8933(5) 0.2156(4) 1.0531(4) 0.0505(15) Uani 1 1 d . . .
H36 H 0.9401 0.2703 1.1007 0.061 Uiso 1 1 calc R . .
C37 C 0.8385(5) 0.2197(4) 0.9786(4) 0.0412(13) Uani 1 1 d . . .
H37 H 0.8485 0.2769 0.9749 0.049 Uiso 1 1 calc R . .
C38 C 0.7255(4) 0.2555(3) 0.7895(4) 0.0349(12) Uani 1 1 d . . .
C39 C 0.6399(4) 0.3147(3) 0.8037(3) 0.0330(12) Uani 1 1 d . . .
C40 C 0.5234(4) 0.3053(3) 0.8341(4) 0.0325(12) Uani 1 1 d . . .
C41 C 0.4857(4) 0.4011(3) 0.8524(4) 0.0357(12) Uani 1 1 d . . .
H41A H 0.3981 0.3930 0.8344 0.043 Uiso 1 1 calc R . .
H41B H 0.5112 0.4435 0.9161 0.043 Uiso 1 1 calc R . .
C42 C 0.5448(4) 0.4424(3) 0.7996(3) 0.0330(12) Uani 1 1 d . . .
C43 C 0.6499(4) 0.3925(3) 0.7868(3) 0.0306(11) Uani 1 1 d . . .
C44 C 0.7458(4) 0.4146(3) 0.7565(3) 0.0328(11) Uani 1 1 d . . .
H44 H 0.7521 0.4670 0.7445 0.039 Uiso 1 1 calc R . .
C45 C 0.8323(4) 0.3596(3) 0.7438(3) 0.0310(11) Uani 1 1 d . . .
C46 C 0.9402(4) 0.3737(3) 0.7090(4) 0.0319(11) Uani 1 1 d . . .
C47 C 1.0120(4) 0.3027(3) 0.7215(4) 0.0333(12) Uani 1 1 d . . .
H47A H 1.0779 0.3342 0.7746 0.040 Uiso 1 1 calc R . .
H47B H 1.0463 0.2719 0.6699 0.040 Uiso 1 1 calc R . .
C48 C 0.9262(4) 0.2300(3) 0.7318(3) 0.0320(12) Uani 1 1 d . . .
C49 C 0.8234(4) 0.2808(3) 0.7588(3) 0.0330(12) Uani 1 1 d . . .
C50 C 0.4308(4) 0.2248(3) 0.7585(4) 0.0369(13) Uani 1 1 d . . .
H50A H 0.4381 0.2262 0.7025 0.044 Uiso 1 1 calc R . .
H50B H 0.4523 0.1659 0.7559 0.044 Uiso 1 1 calc R . .
C51 C 0.3007(5) 0.2230(4) 0.7633(4) 0.0436(14) Uani 1 1 d . . .
H51A H 0.2514 0.1685 0.7125 0.052 Uiso 1 1 calc R . .
H51B H 0.2760 0.2792 0.7627 0.052 Uiso 1 1 calc R . .
H51C H 0.2909 0.2202 0.8177 0.052 Uiso 1 1 calc R . .
C52 C 0.5410(5) 0.2910(4) 0.9176(4) 0.0374(12) Uani 1 1 d . . .
H52A H 0.4636 0.2890 0.9343 0.045 Uiso 1 1 calc R . .
H52B H 0.5643 0.2298 0.9036 0.045 Uiso 1 1 calc R . .
C53 C 0.6333(5) 0.3639(4) 0.9972(4) 0.0436(14) Uani 1 1 d . . .
H53A H 0.6377 0.3483 1.0468 0.052 Uiso 1 1 calc R . .
H53B H 0.6103 0.4248 1.0133 0.052 Uiso 1 1 calc R . .
H53C H 0.7112 0.3655 0.9825 0.052 Uiso 1 1 calc R . .
C54 C 0.4663(4) 0.4175(4) 0.7092(4) 0.0373(12) Uani 1 1 d . . .
H54A H 0.4491 0.3492 0.6755 0.045 Uiso 1 1 calc R . .
H54B H 0.5125 0.4421 0.6776 0.045 Uiso 1 1 calc R . .
C55 C 0.3472(5) 0.4527(4) 0.7080(4) 0.0467(15) Uani 1 1 d . . .
H55A H 0.3042 0.4322 0.6469 0.056 Uiso 1 1 calc R . .
H55B H 0.3625 0.5205 0.7388 0.056 Uiso 1 1 calc R . .
H55C H 0.2992 0.4277 0.7377 0.056 Uiso 1 1 calc R . .
C56 C 0.5837(5) 0.5488(3) 0.8507(4) 0.0386(13) Uani 1 1 d . . .
H56A H 0.6139 0.5716 0.8114 0.046 Uiso 1 1 calc R . .
H56B H 0.5125 0.5762 0.8645 0.046 Uiso 1 1 calc R . .
C57 C 0.6779(5) 0.5843(4) 0.9357(4) 0.0455(14) Uani 1 1 d . . .
H57A H 0.6954 0.6522 0.9628 0.055 Uiso 1 1 calc R . .
H57B H 0.7504 0.5600 0.9231 0.055 Uiso 1 1 calc R . .
H57C H 0.6487 0.5638 0.9762 0.055 Uiso 1 1 calc R . .
C58 C 0.8982(4) 0.3516(4) 0.6113(4) 0.0388(13) Uani 1 1 d . . .
H58A H 0.8531 0.2874 0.5796 0.047 Uiso 1 1 calc R . .
H58B H 0.8420 0.3931 0.6071 0.047 Uiso 1 1 calc R . .
C59 C 0.9942(5) 0.3608(4) 0.5634(4) 0.0485(15) Uani 1 1 d . . .
H59A H 0.9571 0.3459 0.5023 0.058 Uiso 1 1 calc R . .
H59B H 1.0486 0.3180 0.5642 0.058 Uiso 1 1 calc R . .
H59C H 1.0387 0.4244 0.5930 0.058 Uiso 1 1 calc R . .
C60 C 1.0110(4) 0.4741(4) 0.7608(4) 0.0391(13) Uani 1 1 d . . .
H60A H 1.0862 0.4769 0.7413 0.047 Uiso 1 1 calc R . .
H60B H 0.9643 0.5155 0.7450 0.047 Uiso 1 1 calc R . .
C61 C 1.0408(5) 0.5112(4) 0.8598(4) 0.0501(15) Uani 1 1 d . . .
H61A H 1.0857 0.5746 0.8865 0.060 Uiso 1 1 calc R . .
H61B H 1.0889 0.4719 0.8767 0.060 Uiso 1 1 calc R . .
H61C H 0.9671 0.5112 0.8805 0.060 Uiso 1 1 calc R . .
C62 C 0.8776(4) 0.1439(4) 0.6437(4) 0.0364(12) Uani 1 1 d . . .
H62A H 0.8277 0.0987 0.6547 0.044 Uiso 1 1 calc R . .
H62B H 0.8245 0.1622 0.6044 0.044 Uiso 1 1 calc R . .
C63 C 0.9668(5) 0.0936(4) 0.5935(4) 0.0427(14) Uani 1 1 d . . .
H63A H 0.9237 0.0401 0.5389 0.051 Uiso 1 1 calc R . .
H63B H 1.0187 0.0726 0.6301 0.051 Uiso 1 1 calc R . .
H63C H 1.0150 0.1360 0.5792 0.051 Uiso 1 1 calc R . .
C64 C 0.9909(4) 0.2012(4) 0.8011(4) 0.0391(13) Uani 1 1 d . . .
H64A H 0.9324 0.1580 0.8085 0.047 Uiso 1 1 calc R . .
H64B H 1.0527 0.1665 0.7770 0.047 Uiso 1 1 calc R . .
C65 C 1.0496(5) 0.2790(4) 0.8918(4) 0.0474(14) Uani 1 1 d . . .
H65A H 1.0875 0.2527 0.9296 0.057 Uiso 1 1 calc R . .
H65B H 0.9893 0.3127 0.9180 0.057 Uiso 1 1 calc R . .
H65C H 1.1098 0.3215 0.8862 0.057 Uiso 1 1 calc R . .

loop_
_atom_site_aniso_label
_atom_site_aniso_U_11
_atom_site_aniso_U_22
_atom_site_aniso_U_33
_atom_site_aniso_U_23
_atom_site_aniso_U_13
_atom_site_aniso_U_12
Si1 0.0396(9) 0.0327(8) 0.0456(9) 0.0179(7) 0.0177(7) 0.0110(7)
Si2 0.0351(8) 0.0331(8) 0.0458(9) 0.0172(7) 0.0181(7) 0.0129(6)
C1 0.035(3) 0.051(3) 0.052(3) 0.027(3) 0.030(3) 0.024(3)
C2 0.041(3) 0.039(3) 0.056(4) 0.028(3) 0.022(3) 0.014(3)
C3 0.034(3) 0.034(3) 0.052(4) 0.009(3) 0.020(3) 0.010(2)
C4 0.038(3) 0.029(3) 0.052(3) 0.015(3) 0.017(3) 0.012(2)
C5 0.031(3) 0.028(3) 0.047(3) 0.012(2) 0.013(2) 0.007(2)
C6 0.030(3) 0.032(3) 0.049(3) 0.016(3) 0.016(2) 0.006(2)
C7 0.027(3) 0.039(3) 0.059(4) 0.024(3) 0.011(3) -0.002(2)
C8 0.036(3) 0.035(3) 0.058(4) 0.026(3) 0.010(3) 0.002(2)
C9 0.036(3) 0.026(3) 0.050(3) 0.017(2) 0.011(2) 0.006(2)
C10 0.047(3) 0.027(3) 0.052(3) 0.017(3) 0.013(3) 0.011(2)
C11 0.048(3) 0.030(3) 0.056(4) 0.020(3) 0.020(3) 0.017(3)
C12 0.068(4) 0.040(3) 0.082(5) 0.036(3) 0.041(4) 0.032(3)
C13 0.063(4) 0.042(3) 0.069(4) 0.029(3) 0.040(3) 0.031(3)
C14 0.048(3) 0.038(3) 0.049(3) 0.020(3) 0.030(3) 0.022(3)
C15 0.045(3) 0.030(3) 0.051(3) 0.016(3) 0.020(3) 0.015(2)
C16 0.035(3) 0.030(3) 0.052(3) 0.017(3) 0.021(3) 0.011(2)
C17 0.042(3) 0.043(3) 0.051(4) 0.018(3) 0.014(3) 0.011(3)
C18 0.029(3) 0.042(3) 0.049(3) 0.014(3) 0.016(2) 0.005(2)
C19 0.043(3) 0.038(3) 0.055(4) 0.012(3) 0.025(3) 0.006(3)
C20 0.049(4) 0.030(3) 0.070(4) 0.025(3) 0.005(3) 0.002(3)
C21 0.050(4) 0.049(4) 0.084(5) 0.038(4) -0.001(3) -0.008(3)
C22 0.043(3) 0.048(3) 0.063(4) 0.032(3) 0.014(3) 0.004(3)
C23 0.049(4) 0.067(4) 0.058(4) 0.033(4) 0.018(3) 0.005(3)
C26 0.065(5) 0.073(5) 0.125(7) 0.073(5) 0.049(5) 0.043(4)
C27 0.039(4) 0.114(7) 0.125(8) 0.091(7) 0.014(4) 0.015(4)
C28 0.063(4) 0.036(3) 0.059(4) 0.021(3) 0.030(3) 0.025(3)
C29 0.085(5) 0.048(4) 0.062(4) 0.018(3) 0.032(4) 0.031(4)
C30 0.035(3) 0.044(3) 0.058(4) 0.026(3) 0.024(3) 0.023(3)
C31 0.042(3) 0.052(4) 0.077(4) 0.037(3) 0.025(3) 0.024(3)
C32 0.035(3) 0.045(3) 0.061(4) 0.028(3) 0.031(3) 0.025(3)
C33 0.030(3) 0.040(3) 0.048(3) 0.012(3) 0.016(2) 0.010(2)
C34 0.047(4) 0.055(4) 0.067(4) 0.035(4) 0.027(3) 0.017(3)
C35 0.045(3) 0.061(4) 0.043(3) 0.025(3) 0.009(3) 0.012(3)
C36 0.041(3) 0.055(4) 0.061(4) 0.028(3) 0.015(3) 0.014(3)
C37 0.039(3) 0.042(3) 0.046(3) 0.018(3) 0.017(3) 0.015(3)
C38 0.030(3) 0.032(3) 0.051(3) 0.020(3) 0.021(2) 0.015(2)
C39 0.024(3) 0.032(3) 0.046(3) 0.015(2) 0.018(2) 0.012(2)
C40 0.025(3) 0.028(3) 0.053(3) 0.019(2) 0.024(2) 0.015(2)
C41 0.029(3) 0.031(3) 0.055(3) 0.019(3) 0.025(2) 0.016(2)
C42 0.028(3) 0.027(3) 0.051(3) 0.016(2) 0.023(2) 0.016(2)
C43 0.028(3) 0.029(3) 0.045(3) 0.018(2) 0.023(2) 0.015(2)
C44 0.032(3) 0.032(3) 0.044(3) 0.020(2) 0.019(2) 0.012(2)
C45 0.024(3) 0.029(3) 0.045(3) 0.016(2) 0.020(2) 0.010(2)
C46 0.027(3) 0.026(3) 0.053(3) 0.021(2) 0.023(2) 0.012(2)
C47 0.024(3) 0.033(3) 0.048(3) 0.018(2) 0.017(2) 0.011(2)
C48 0.024(3) 0.029(3) 0.050(3) 0.017(2) 0.022(2) 0.012(2)
C49 0.027(3) 0.027(3) 0.049(3) 0.015(2) 0.019(2) 0.012(2)
C50 0.026(3) 0.032(3) 0.060(4) 0.021(3) 0.022(2) 0.015(2)
C51 0.034(3) 0.039(3) 0.059(4) 0.018(3) 0.021(3) 0.013(2)
C52 0.037(3) 0.035(3) 0.054(3) 0.024(3) 0.026(3) 0.017(2)
C53 0.040(3) 0.044(3) 0.060(4) 0.028(3) 0.026(3) 0.020(3)
C54 0.030(3) 0.034(3) 0.056(3) 0.021(3) 0.022(3) 0.017(2)
C55 0.035(3) 0.039(3) 0.073(4) 0.025(3) 0.020(3) 0.020(3)
C56 0.039(3) 0.027(3) 0.057(4) 0.018(3) 0.027(3) 0.016(2)
C57 0.040(3) 0.034(3) 0.060(4) 0.014(3) 0.021(3) 0.013(3)
C58 0.028(3) 0.046(3) 0.056(3) 0.028(3) 0.024(2) 0.015(2)
C59 0.042(3) 0.059(4) 0.058(4) 0.031(3) 0.028(3) 0.017(3)
C60 0.027(3) 0.036(3) 0.065(4) 0.027(3) 0.023(3) 0.013(2)
C61 0.046(3) 0.039(3) 0.062(4) 0.016(3) 0.020(3) 0.009(3)
C62 0.028(3) 0.034(3) 0.052(3) 0.017(3) 0.024(2) 0.012(2)
C63 0.041(3) 0.039(3) 0.048(3) 0.012(3) 0.027(3) 0.016(3)
C64 0.028(3) 0.039(3) 0.059(4) 0.022(3) 0.023(3) 0.016(2)
C65 0.042(3) 0.050(3) 0.053(4) 0.023(3) 0.016(3) 0.012(3)

loop_
_atom_type_symbol
_atom_type_description
_atom_type_scat_dispersion_real
_atom_type_scat_dispersion_imag
_atom_type_scat_source
C C 0.0033 0.0016 'International Tables Vol C Tables 4.2.6.8 and 6.1.1.4'
H H 0.0000 0.0000 'International Tables Vol C Tables 4.2.6.8 and 6.1.1.4'
Si Si 0.0817 0.0704 'International Tables Vol C Tables 4.2.6.8 and 6.1.1.4'

loop_
_geom_angle_atom_site_label_1
_geom_angle_atom_site_label_2
_geom_angle_atom_site_label_3
_geom_angle
_geom_angle_site_symmetry_1
C1 Si1 C4 114.5(3) .
C1 Si1 Si2 120.4(2) .
C4 Si1 Si2 125.12(19) .
C32 Si2 C38 119.6(3) .
C32 Si2 Si1 117.51(19) .
C38 Si2 Si1 122.79(19) .
C2 C1 C3 117.2(5) .
C2 C1 Si1 120.4(4) .
C3 C1 Si1 122.4(5) .
C3 C2 C1 121.3(5) 2_656
C2 C3 C1 121.5(5) 2_656
C5 C4 C15 117.1(5) .
C5 C4 Si1 121.9(4) .
C15 C4 Si1 120.9(4) .
C9 C5 C4 120.6(5) .
C9 C5 C6 109.8(4) .
C4 C5 C6 129.5(5) .
C5 C6 C18 112.1(4) .
C5 C6 C16 111.9(4) .
C18 C6 C16 109.6(4) .
C5 C6 C7 104.1(4) .
C18 C6 C7 108.9(4) .
C16 C6 C7 110.1(4) .
C8 C7 C6 109.2(4) .
C9 C8 C22 110.1(5) .
C9 C8 C20 110.1(5) .
C22 C8 C20 109.4(4) .
C9 C8 C7 102.6(4) .
C22 C8 C7 112.5(5) .
C20 C8 C7 112.0(5) .
C10 C9 C5 121.0(5) .
C10 C9 C8 124.6(5) .
C5 C9 C8 114.4(5) .
C9 C10 C11 119.6(5) .
C10 C11 C15 121.3(5) .
C10 C11 C12 124.9(5) .
C15 C11 C12 113.8(5) .
C11 C12 C26 111.6(5) .
C11 C12 C24B 116.0(10) .
C26 C12 C24B 108.2(11) .
C11 C12 C13 103.0(4) .
C26 C12 C13 112.4(6) .
C24B C12 C13 105.5(12) .
C11 C12 C24A 104.3(7) .
C26 C12 C24A 108.6(8) .
C24B C12 C24A 13.6(11) .
C13 C12 C24A 116.5(9) .
C12 C13 C14 108.8(5) .
C15 C14 C28 113.9(5) .
C15 C14 C30 109.3(4) .
C28 C14 C30 109.4(5) .
C15 C14 C13 103.7(4) .
C28 C14 C13 111.3(4) .
C30 C14 C13 109.0(5) .
C11 C15 C4 120.2(5) .
C11 C15 C14 110.3(5) .
C4 C15 C14 129.4(5) .
C17 C16 C6 116.3(4) .
C19 C18 C6 115.6(4) .
C21 C20 C8 115.7(6) .
C23 C22 C8 116.5(5) .
C25B C24B C12 107.9(13) .
C25A C24A C12 120.9(12) .
C27 C26 C12 116.0(6) .
C29 C28 C14 115.8(5) .
C31 C30 C14 116.3(5) .
C37 C32 C33 118.4(5) .
C37 C32 Si2 122.5(4) .
C33 C32 Si2 119.0(5) .
C32 C33 C34 120.8(5) .
C35 C34 C33 119.2(6) .
C36 C35 C34 118.4(6) .
C37 C36 C35 121.8(6) .
C36 C37 C32 121.3(6) .
C39 C38 C49 116.2(4) .
C39 C38 Si2 121.2(4) .
C49 C38 Si2 122.4(4) .
C43 C39 C38 121.8(4) .
C43 C39 C40 109.2(4) .
C38 C39 C40 128.9(4) .
C52 C40 C50 110.2(4) .
C52 C40 C39 113.3(4) .
C50 C40 C39 109.5(4) .
C52 C40 C41 110.4(4) .
C50 C40 C41 111.4(4) .
C39 C40 C41 101.8(4) .
C42 C41 C40 108.7(4) .
C43 C42 C54 108.6(4) .
C43 C42 C41 101.0(4) .
C54 C42 C41 112.9(4) .
C43 C42 C56 112.5(4) .
C54 C42 C56 109.6(4) .
C41 C42 C56 112.1(4) .
C44 C43 C39 120.4(4) .
C44 C43 C42 125.8(4) .
C39 C43 C42 113.7(4) .
C43 C44 C45 119.3(4) .
C44 C45 C49 121.4(4) .
C44 C45 C46 125.3(4) .
C49 C45 C46 113.2(4) .
C45 C46 C47 102.3(4) .
C45 C46 C58 108.5(4) .
C47 C46 C58 112.2(4) .
C45 C46 C60 112.0(4) .
C47 C46 C60 112.1(4) .
C58 C46 C60 109.5(4) .
C46 C47 C48 108.1(4) .
C62 C48 C49 108.7(4) .
C62 C48 C64 109.6(4) .
C49 C48 C64 113.8(4) .
C62 C48 C47 111.2(4) .
C49 C48 C47 102.9(4) .
C64 C48 C47 110.5(4) .
C45 C49 C38 120.8(4) .
C45 C49 C48 109.3(4) .
C38 C49 C48 129.8(4) .
C51 C50 C40 117.3(4) .
C53 C52 C40 116.1(4) .
C42 C54 C55 116.6(4) .
C57 C56 C42 116.2(4) .
C59 C58 C46 116.8(4) .
C61 C60 C46 115.5(4) .
C63 C62 C48 118.2(4) .
C65 C64 C48 116.7(4) .

loop_
_geom_bond_atom_site_label_1
_geom_bond_atom_site_label_2
_geom_bond_distance
_geom_bond_site_symmetry_2
Si1 C1 1.860(6) .
Si1 C4 1.911(5) .
Si1 Si2 2.156(2) .
Si2 C32 1.876(6) .
Si2 C38 1.902(5) .
C1 C2 1.387(8) .
C1 C3 1.402(8) .
C2 C3 1.374(8) 2_656
C3 C2 1.374(8) 2_656
C4 C5 1.420(7) .
C4 C15 1.436(7) .
C5 C9 1.400(7) .
C5 C6 1.530(7) .
C6 C18 1.539(7) .
C6 C16 1.551(8) .
C6 C7 1.571(7) .
C7 C8 1.553(8) .
C8 C9 1.517(7) .
C8 C22 1.534(8) .
C8 C20 1.538(8) .
C9 C10 1.378(7) .
C10 C11 1.383(8) .
C11 C15 1.391(7) .
C11 C12 1.509(8) .
C12 C26 1.529(9) .
C12 C24B 1.544(12) .
C12 C13 1.552(8) .
C12 C24A 1.563(11) .
C13 C14 1.563(7) .
C14 C15 1.532(7) .
C14 C28 1.544(8) .
C14 C30 1.548(8) .
C16 C17 1.514(8) .
C18 C19 1.529(7) .
C20 C21 1.522(9) .
C22 C23 1.516(8) .
C24B C25B 1.521(15) .
C24A C25A 1.521(14) .
C26 C27 1.502(11) .
C28 C29 1.530(9) .
C30 C31 1.524(7) .
C32 C37 1.360(8) .
C32 C33 1.389(8) .
C33 C34 1.401(8) .
C34 C35 1.391(8) .
C35 C36 1.376(8) .
C36 C37 1.359(8) .
C38 C39 1.421(7) .
C38 C49 1.426(7) .
C39 C43 1.401(7) .
C39 C40 1.547(6) .
C40 C52 1.528(7) .
C40 C50 1.546(7) .
C40 C41 1.565(6) .
C41 C42 1.540(7) .
C42 C43 1.517(6) .
C42 C54 1.526(7) .
C42 C56 1.548(7) .
C43 C44 1.385(7) .
C44 C45 1.385(7) .
C45 C49 1.399(7) .
C45 C46 1.516(6) .
C46 C47 1.539(6) .
C46 C58 1.539(7) .
C46 C60 1.550(7) .
C47 C48 1.557(7) .
C48 C62 1.534(7) .
C48 C49 1.536(6) .
C48 C64 1.555(7) .
C50 C51 1.524(7) .
C52 C53 1.527(8) .
C54 C55 1.541(7) .
C56 C57 1.515(8) .
C58 C59 1.525(7) .
C60 C61 1.510(8) .
C62 C63 1.531(7) .
C64 C65 1.523(8) .

loop_
_geom_torsion_atom_site_label_1
_geom_torsion_atom_site_label_2
_geom_torsion_atom_site_label_3
_geom_torsion_atom_site_label_4
_geom_torsion
_geom_torsion_site_symmetry_4
C1 Si1 Si2 C32 -177.2(3) .
C4 Si1 Si2 C32 3.8(3) .
C1 Si1 Si2 C38 -0.3(3) .
C4 Si1 Si2 C38 -179.4(3) .
C4 Si1 C1 C2 -2.4(5) .
Si2 Si1 C1 C2 178.4(3) .
C4 Si1 C1 C3 179.3(4) .
Si2 Si1 C1 C3 0.1(5) .
C3 C1 C2 C3 0.1(8) 2_656
Si1 C1 C2 C3 -178.3(4) 2_656
C2 C1 C3 C2 -0.1(8) 2_656
Si1 C1 C3 C2 178.3(4) 2_656
C1 Si1 C4 C5 -87.6(5) .
Si2 Si1 C4 C5 91.5(5) .
C1 Si1 C4 C15 88.0(5) .
Si2 Si1 C4 C15 -92.9(5) .
C15 C4 C5 C9 -1.8(8) .
Si1 C4 C5 C9 174.0(4) .
C15 C4 C5 C6 176.4(5) .
Si1 C4 C5 C6 -7.8(8) .
C9 C5 C6 C18 116.8(5) .
C4 C5 C6 C18 -61.6(8) .
C9 C5 C6 C16 -119.6(5) .
C4 C5 C6 C16 62.0(7) .
C9 C5 C6 C7 -0.8(6) .
C4 C5 C6 C7 -179.1(6) .
C5 C6 C7 C8 0.2(6) .
C18 C6 C7 C8 -119.6(5) .
C16 C6 C7 C8 120.2(5) .
C6 C7 C8 C9 0.4(6) .
C6 C7 C8 C22 118.6(5) .
C6 C7 C8 C20 -117.6(5) .
C4 C5 C9 C10 -0.8(8) .
C6 C5 C9 C10 -179.4(5) .
C4 C5 C9 C8 179.7(5) .
C6 C5 C9 C8 1.2(7) .
C22 C8 C9 C10 59.6(7) .
C20 C8 C9 C10 -61.1(7) .
C7 C8 C9 C10 179.5(5) .
C22 C8 C9 C5 -120.9(5) .
C20 C8 C9 C5 118.4(5) .
C7 C8 C9 C5 -1.0(6) .
C5 C9 C10 C11 1.7(9) .
C8 C9 C10 C11 -178.8(5) .
C9 C10 C11 C15 0.1(9) .
C9 C10 C11 C12 178.6(6) .
C10 C11 C12 C26 -52.6(9) .
C15 C11 C12 C26 126.0(6) .
C10 C11 C12 C24B 72.0(14) .
C15 C11 C12 C24B -109.4(14) .
C10 C11 C12 C13 -173.3(6) .
C15 C11 C12 C13 5.3(7) .
C10 C11 C12 C24A 64.6(10) .
C15 C11 C12 C24A -116.8(9) .
C11 C12 C13 C14 -5.0(7) .
C26 C12 C13 C14 -125.3(6) .
C24B C12 C13 C14 117.1(10) .
C24A C12 C13 C14 108.5(8) .
C12 C13 C14 C15 3.3(7) .
C12 C13 C14 C28 -119.6(6) .
C12 C13 C14 C30 119.6(5) .
C10 C11 C15 C4 -2.8(9) .
C12 C11 C15 C4 178.5(5) .
C10 C11 C15 C14 175.3(5) .
C12 C11 C15 C14 -3.4(7) .
C5 C4 C15 C11 3.6(8) .
Si1 C4 C15 C11 -172.2(5) .
C5 C4 C15 C14 -174.1(6) .
Si1 C4 C15 C14 10.1(8) .
C28 C14 C15 C11 121.1(5) .
C30 C14 C15 C11 -116.2(5) .
C13 C14 C15 C11 -0.1(7) .
C28 C14 C15 C4 -61.1(8) .
C30 C14 C15 C4 61.6(8) .
C13 C14 C15 C4 177.8(6) .
C5 C6 C16 C17 58.8(6) .
C18 C6 C16 C17 -176.2(4) .
C7 C6 C16 C17 -56.4(6) .
C5 C6 C18 C19 -176.8(5) .
C16 C6 C18 C19 58.4(6) .
C7 C6 C18 C19 -62.2(6) .
C9 C8 C20 C21 -176.9(5) .
C22 C8 C20 C21 62.0(7) .
C7 C8 C20 C21 -63.4(7) .
C9 C8 C22 C23 54.7(7) .
C20 C8 C22 C23 175.9(5) .
C7 C8 C22 C23 -59.0(7) .
C11 C12 C24B C25B -173.6(13) .
C26 C12 C24B C25B -47(2) .
C13 C12 C24B C25B 73.1(19) .
C24A C12 C24B C25B -141(8) .
C11 C12 C24A C25A 179.1(13) .
C26 C12 C24A C25A -61.8(17) .
C24B C12 C24A C25A 29(5) .
C13 C12 C24A C25A 66.3(16) .
C11 C12 C26 C27 -47.4(8) .
C24B C12 C26 C27 -176.2(12) .
C13 C12 C26 C27 67.7(7) .
C24A C12 C26 C27 -161.9(9) .
C15 C14 C28 C29 -60.3(6) .
C30 C14 C28 C29 177.1(5) .
C13 C14 C28 C29 56.6(7) .
C15 C14 C30 C31 176.3(5) .
C28 C14 C30 C31 -58.4(6) .
C13 C14 C30 C31 63.5(6) .
C38 Si2 C32 C37 -2.4(5) .
Si1 Si2 C32 C37 174.5(4) .
C38 Si2 C32 C33 -179.4(4) .
Si1 Si2 C32 C33 -2.4(5) .
C37 C32 C33 C34 -3.0(8) .
Si2 C32 C33 C34 174.1(4) .
C32 C33 C34 C35 1.4(8) .
C33 C34 C35 C36 1.2(8) .
C34 C35 C36 C37 -2.2(9) .
C35 C36 C37 C32 0.6(9) .
C33 C32 C37 C36 2.0(8) .
Si2 C32 C37 C36 -175.0(4) .
C32 Si2 C38 C39 -94.9(5) .
Si1 Si2 C38 C39 88.3(5) .
C32 Si2 C38 C49 90.3(5) .
Si1 Si2 C38 C49 -86.5(5) .
C49 C38 C39 C43 1.3(8) .
Si2 C38 C39 C43 -173.8(4) .
C49 C38 C39 C40 178.3(5) .
Si2 C38 C39 C40 3.2(8) .
C43 C39 C40 C52 -131.1(5) .
C38 C39 C40 C52 51.6(7) .
C43 C39 C40 C50 105.5(5) .
C38 C39 C40 C50 -71.9(7) .
C43 C39 C40 C41 -12.5(6) .
C38 C39 C40 C41 170.1(5) .
C52 C40 C41 C42 143.1(4) .
C50 C40 C41 C42 -94.1(5) .
C39 C40 C41 C42 22.5(5) .
C40 C41 C42 C43 -23.2(5) .
C40 C41 C42 C54 92.5(5) .
C40 C41 C42 C56 -143.2(4) .
C38 C39 C43 C44 -0.9(8) .
C40 C39 C43 C44 -178.4(5) .
C38 C39 C43 C42 175.6(5) .
C40 C39 C43 C42 -2.0(6) .
C54 C42 C43 C44 73.1(6) .
C41 C42 C43 C44 -168.1(5) .
C56 C42 C43 C44 -48.4(7) .
C54 C42 C43 C39 -103.2(5) .
C41 C42 C43 C39 15.7(6) .
C56 C42 C43 C39 135.4(5) .
C39 C43 C44 C45 -0.6(8) .
C42 C43 C44 C45 -176.6(5) .
C43 C44 C45 C49 1.6(8) .
C43 C44 C45 C46 178.4(5) .
C44 C45 C46 C47 172.2(5) .
C49 C45 C46 C47 -10.8(6) .
C44 C45 C46 C58 -69.0(6) .
C49 C45 C46 C58 108.0(5) .
C44 C45 C46 C60 51.9(7) .
C49 C45 C46 C60 -131.0(5) .
C45 C46 C47 C48 19.0(5) .
C58 C46 C47 C48 -97.1(5) .
C60 C46 C47 C48 139.2(4) .
C46 C47 C48 C62 96.0(5) .
C46 C47 C48 C49 -20.3(5) .
C46 C47 C48 C64 -142.1(4) .
C44 C45 C49 C38 -1.2(8) .
C46 C45 C49 C38 -178.3(5) .
C44 C45 C49 C48 175.2(5) .
C46 C45 C49 C48 -1.9(6) .
C39 C38 C49 C45 -0.3(8) .
Si2 C38 C49 C45 174.8(4) .
C39 C38 C49 C48 -175.9(5) .
Si2 C38 C49 C48 -0.8(8) .
C62 C48 C49 C45 -104.4(5) .
C64 C48 C49 C45 133.2(5) .
C47 C48 C49 C45 13.6(6) .
C62 C48 C49 C38 71.5(7) .
C64 C48 C49 C38 -50.8(7) .
C47 C48 C49 C38 -170.4(5) .
C52 C40 C50 C51 73.7(6) .
C39 C40 C50 C51 -161.0(5) .
C41 C40 C50 C51 -49.2(6) .
C50 C40 C52 C53 178.1(4) .
C39 C40 C52 C53 55.1(6) .
C41 C40 C52 C53 -58.4(6) .
C43 C42 C54 C55 173.4(4) .
C41 C42 C54 C55 62.3(6) .
C56 C42 C54 C55 -63.4(6) .
C43 C42 C56 C57 -49.7(6) .
C54 C42 C56 C57 -170.5(4) .
C41 C42 C56 C57 63.3(6) .
C45 C46 C58 C59 -179.5(5) .
C47 C46 C58 C59 -67.1(6) .
C60 C46 C58 C59 58.1(6) .
C45 C46 C60 C61 50.0(6) .
C47 C46 C60 C61 -64.4(6) .
C58 C46 C60 C61 170.3(4) .
C49 C48 C62 C63 167.0(5) .
C64 C48 C62 C63 -68.1(6) .
C47 C48 C62 C63 54.4(6) .
C62 C48 C64 C65 177.4(4) .
C49 C48 C64 C65 -60.7(6) .
C47 C48 C64 C65 54.5(6) .
